data_2216476
loop_
_publ_author_name
'Saeed, Aamer'
'Hussain, Shahid'
'Bolte, Michael'

_publ_section_title
;
 <i>N</i>-(4-Chlorophenyl)-2-nitrobenzamide
;
_journal_coeditor_code HB2615
_journal_issue 12
_journal_name_full 'Acta Crystallographica Section E'
_journal_page_first o4615
_journal_page_last o4615
_journal_paper_doi 10.1107/S1600536807055742
_journal_volume 63
_journal_year 2007
_chemical_formula_iupac 'C13 H9 Cl N2 O3'
_chemical_formula_moiety 'C13 H9 Cl N2 O3'
_chemical_formula_sum 'C13 H9 Cl N2 O3'
_chemical_formula_weight 276.67
_chemical_name_systematic
;
N-(4-Chlorophenyl)-2-nitrobenzamide
;
_space_group_IT_number 43
_symmetry_cell_setting orthorhombic
_symmetry_space_group_name_Hall 'F 2 -2d'
_symmetry_space_group_name_H-M 'F d d 2'
_atom_sites_solution_hydrogens geom
_atom_sites_solution_primary direct
_atom_sites_solution_secondary difmap
_audit_creation_method SHELXL-97
_cell_angle_alpha 90.00
_cell_angle_beta 90.00
_cell_angle_gamma 90.00
_cell_formula_units_Z 16
_cell_length_a 23.8527(15)
_cell_length_b 40.936(3)
_cell_length_c 5.0780(4)
_cell_measurement_reflns_used 9190
_cell_measurement_temperature 173(2)
_cell_measurement_theta_max 25.2
_cell_measurement_theta_min 2.8
_cell_volume 4958.3(6)
_computing_cell_refinement 'X-Area (Stoe & Cie, 2001)'
_computing_data_collection 'X-Area (Stoe & Cie, 2001)'
_computing_data_reduction 'X-Area (Stoe & Cie, 2001)'
_computing_molecular_graphics 'PLATON (Spek, 2003)'
_computing_publication_material 'SHELXL97 (Sheldrick, 1997)'
_computing_structure_refinement 'SHELXL97 (Sheldrick, 1997)'
_computing_structure_solution 'SHELXS97 (Sheldrick, 1997)'
_diffrn_ambient_temperature 173(2)
_diffrn_measured_fraction_theta_full 0.998
_diffrn_measured_fraction_theta_max 0.997
_diffrn_measurement_device_type 'STOE IPDS II two-circle-diffractometer'
_diffrn_measurement_method \w
_diffrn_radiation_monochromator graphite
_diffrn_radiation_source 'fine-focus sealed tube'
_diffrn_radiation_type MoK\a
_diffrn_radiation_wavelength 0.71073
_diffrn_reflns_av_R_equivalents 0.0709
_diffrn_reflns_av_sigmaI/netI 0.0377
_diffrn_reflns_limit_h_max 28
_diffrn_reflns_limit_h_min -26
_diffrn_reflns_limit_k_max 48
_diffrn_reflns_limit_k_min -40
_diffrn_reflns_limit_l_max 6
_diffrn_reflns_limit_l_min -6
_diffrn_reflns_number 10236
_diffrn_reflns_theta_full 25.00
_diffrn_reflns_theta_max 25.02
_diffrn_reflns_theta_min 2.62
_diffrn_standards_number 0
_exptl_absorpt_coefficient_mu 0.313
_exptl_absorpt_correction_T_max 0.956
_exptl_absorpt_correction_T_min 0.904
_exptl_absorpt_correction_type multi-scan
_exptl_absorpt_process_details '(MULABS; Spek, 2003; Blessing, 1995)'
_exptl_crystal_colour colourless
_exptl_crystal_density_diffrn 1.483
_exptl_crystal_density_method 'not measured'
_exptl_crystal_description needle
_exptl_crystal_F_000 2272
_exptl_crystal_size_max 0.33
_exptl_crystal_size_mid 0.12
_exptl_crystal_size_min 0.11
_refine_diff_density_max 0.155
_refine_diff_density_min -0.227
_refine_ls_abs_structure_details 'Flack (1983), 955 Friedel pairs'
_refine_ls_abs_structure_Flack 0.00(6)
_refine_ls_extinction_method none
_refine_ls_goodness_of_fit_ref 1.041
_refine_ls_hydrogen_treatment mixed
_refine_ls_matrix_type full
_refine_ls_number_parameters 176
_refine_ls_number_reflns 2181
_refine_ls_number_restraints 1
_refine_ls_restrained_S_all 1.041
_refine_ls_R_factor_all 0.0359
_refine_ls_R_factor_gt 0.0342
_refine_ls_shift/su_max 0.001
_refine_ls_shift/su_mean 0.000
_refine_ls_structure_factor_coef Fsqd
_refine_ls_weighting_details 'calc w=1/[\s^2^(Fo^2^)+(0.0698P)^2^] where P=(Fo^2^+2Fc^2^)/3'
_refine_ls_weighting_scheme calc
_refine_ls_wR_factor_gt 0.0884
_refine_ls_wR_factor_ref 0.0896
_reflns_number_gt 2083
_reflns_number_total 2181
_reflns_threshold_expression I>2\s(I)
_cod_data_source_file hb2615.cif
_cod_data_source_block I
_cod_depositor_comments
;
The following automatic conversions were performed:
'_symmetry_cell_setting' value 'Orthorhombic' changed to 'orthorhombic'
according to '/home/saulius/struct/CIF-dictionaries/cif_core.dic'
dictionary named 'cif_core.dic' version 2.4.1 from 2010-06-29.

Automatic conversion script
Id: cif_fix_enum 1527 2010-12-29 10:47:43Z saulius 

The following automatic conversions were performed:

'_symmetry_cell_setting' value 'Orthorhombic' changed to
'orthorhombic' according to
/home/saulius/struct/CIF-dictionaries/cif_core.dic dictionary named
'cif_core.dic' version 2.4.1 from 2010-06-29.

Automatic conversion script
Id: cif_fix_values 1715 2011-07-08 13:25:40Z adriana 
;
_cod_database_code 2216476
_cod_database_fobs_code 2216476

loop_
_symmetry_equiv_pos_as_xyz
'x, y, z'
'-x, -y, z'
'x+1/4, -y+1/4, z+1/4'
'-x+1/4, y+1/4, z+1/4'
'x, y+1/2, z+1/2'
'-x, -y+1/2, z+1/2'
'x+1/4, -y+3/4, z+3/4'
'-x+1/4, y+3/4, z+3/4'
'x+1/2, y, z+1/2'
'-x+1/2, -y, z+1/2'
'x+3/4, -y+1/4, z+3/4'
'-x+3/4, y+1/4, z+3/4'
'x+1/2, y+1/2, z'
'-x+1/2, -y+1/2, z'
'x+3/4, -y+3/4, z+1/4'
'-x+3/4, y+3/4, z+1/4'

loop_
_atom_site_type_symbol
_atom_site_label
_atom_site_fract_x
_atom_site_fract_y
_atom_site_fract_z
_atom_site_U_iso_or_equiv
_atom_site_adp_type
_atom_site_calc_flag
_atom_site_refinement_flags
_atom_site_occupancy
Cl Cl1 0.67478(2) 0.239794(13) 0.39083(13) 0.03892(17) Uani d . 1
C C1 0.41096(8) 0.18013(4) 0.1564(4) 0.0221(4) Uani d . 1
O O1 0.42715(6) 0.18287(4) -0.0713(3) 0.0355(4) Uani d . 1
N N1 0.44331(7) 0.18661(4) 0.3687(3) 0.0215(3) Uani d . 1
H H1 0.4295(10) 0.1826(6) 0.526(6) 0.026(6) Uiso d . 1
N N2 0.35978(7) 0.12292(4) -0.0872(4) 0.0269(4) Uani d . 1
O O2 0.40437(7) 0.11395(4) 0.0044(4) 0.0413(4) Uani d . 1
O O3 0.34094(7) 0.11341(5) -0.2990(4) 0.0481(5) Uani d . 1
C C11 0.35158(8) 0.17038(5) 0.2139(3) 0.0222(4) Uani d . 1
C C12 0.32552(8) 0.14551(5) 0.0699(4) 0.0220(4) Uani d . 1
C C13 0.26869(9) 0.13956(5) 0.0811(4) 0.0296(5) Uani d . 1
H H13 0.2520 0.1232 -0.0258 0.036 Uiso calc R 1
C C14 0.23644(9) 0.15811(6) 0.2528(5) 0.0360(5) Uani d . 1
H H14 0.1973 0.1542 0.2658 0.043 Uiso calc R 1
C C15 0.26085(9) 0.18207(6) 0.4040(6) 0.0401(5) Uani d . 1
H H15 0.2385 0.1944 0.5228 0.048 Uiso calc R 1
C C16 0.31833(9) 0.18851(5) 0.3848(5) 0.0320(5) Uani d . 1
H H16 0.3347 0.2053 0.4886 0.038 Uiso calc R 1
C C21 0.49942(7) 0.19862(4) 0.3606(4) 0.0197(4) Uani d . 1
C C22 0.53631(8) 0.18872(5) 0.5573(4) 0.0240(4) Uani d . 1
H H22 0.5244 0.1735 0.6867 0.029 Uiso calc R 1
C C23 0.59041(9) 0.20106(5) 0.5651(4) 0.0267(4) Uani d . 1
H H23 0.6157 0.1943 0.6990 0.032 Uiso calc R 1
C C24 0.60706(8) 0.22331(4) 0.3755(4) 0.0251(4) Uani d . 1
C C25 0.57105(8) 0.23332(5) 0.1771(4) 0.0260(4) Uani d . 1
H H25 0.5833 0.2485 0.0476 0.031 Uiso calc R 1
C C26 0.51674(8) 0.22091(4) 0.1699(4) 0.0230(4) Uani d . 1
H H26 0.4916 0.2276 0.0354 0.028 Uiso calc R 1

loop_
_atom_site_aniso_label
_atom_site_aniso_U_11
_atom_site_aniso_U_22
_atom_site_aniso_U_33
_atom_site_aniso_U_12
_atom_site_aniso_U_13
_atom_site_aniso_U_23
Cl1 0.0231(3) 0.0424(3) 0.0512(3) -0.0075(2) -0.0017(2) 0.0032(3)
C1 0.0232(9) 0.0261(9) 0.0170(9) -0.0025(7) 0.0021(8) -0.0016(8)
O1 0.0297(8) 0.0608(10) 0.0161(8) -0.0190(7) 0.0022(6) -0.0030(7)
N1 0.0236(8) 0.0275(8) 0.0134(8) -0.0042(6) 0.0022(7) 0.0016(7)
N2 0.0248(8) 0.0264(8) 0.0296(9) -0.0019(7) -0.0011(8) -0.0049(7)
O2 0.0273(9) 0.0520(10) 0.0445(10) 0.0115(7) -0.0022(7) -0.0088(8)
O3 0.0438(10) 0.0580(10) 0.0424(10) -0.0010(8) -0.0110(8) -0.0273(8)
C11 0.0236(10) 0.0245(9) 0.0185(10) -0.0012(7) 0.0005(7) 0.0015(7)
C12 0.0230(10) 0.0232(8) 0.0198(9) 0.0006(7) 0.0011(8) 0.0013(7)
C13 0.0220(10) 0.0316(10) 0.0352(12) -0.0020(7) -0.0041(9) 0.0046(9)
C14 0.0201(10) 0.0446(12) 0.0432(13) 0.0004(9) 0.0032(9) 0.0062(10)
C15 0.0303(11) 0.0447(12) 0.0453(14) 0.0078(10) 0.0136(11) -0.0048(11)
C16 0.0320(11) 0.0348(10) 0.0294(11) -0.0002(8) 0.0055(9) -0.0071(10)
C21 0.0223(9) 0.0194(8) 0.0173(8) -0.0013(7) -0.0001(7) -0.0028(7)
C22 0.0270(10) 0.0256(8) 0.0196(9) 0.0012(8) 0.0014(7) 0.0030(7)
C23 0.0240(10) 0.0310(10) 0.0252(10) 0.0043(8) -0.0037(8) 0.0010(8)
C24 0.0205(9) 0.0251(9) 0.0298(11) -0.0016(7) 0.0029(8) -0.0055(8)
C25 0.0295(10) 0.0233(8) 0.0252(11) -0.0040(7) 0.0036(8) 0.0009(8)
C26 0.0272(9) 0.0233(8) 0.0185(9) -0.0026(7) -0.0001(8) -0.0001(7)

loop_
_atom_type_symbol
_atom_type_description
_atom_type_scat_dispersion_real
_atom_type_scat_dispersion_imag
_atom_type_scat_source
C C 0.0033 0.0016 'International Tables Vol C Tables 4.2.6.8 and 6.1.1.4'
H H 0.0000 0.0000 'International Tables Vol C Tables 4.2.6.8 and 6.1.1.4'
Cl Cl 0.1484 0.1585 'International Tables Vol C Tables 4.2.6.8 and 6.1.1.4'
N N 0.0061 0.0033 'International Tables Vol C Tables 4.2.6.8 and 6.1.1.4'
O O 0.0106 0.0060 'International Tables Vol C Tables 4.2.6.8 and 6.1.1.4'

loop_
_geom_angle_atom_site_label_1
_geom_angle_atom_site_label_2
_geom_angle_atom_site_label_3
_geom_angle
O1 C1 N1 123.72(17)
O1 C1 C11 120.40(17)
N1 C1 C11 115.83(17)
C1 N1 C21 125.47(16)
C1 N1 H1 118.3(16)
C21 N1 H1 116.2(16)
O2 N2 O3 123.93(19)
O2 N2 C12 117.93(17)
O3 N2 C12 118.10(17)
C16 C11 C12 117.46(18)
C16 C11 C1 121.20(18)
C12 C11 C1 120.75(17)
C13 C12 C11 122.96(18)
C13 C12 N2 117.26(17)
C11 C12 N2 119.64(16)
C12 C13 C14 118.3(2)
C12 C13 H13 120.9
C14 C13 H13 120.9
C15 C14 C13 120.4(2)
C15 C14 H14 119.8
C13 C14 H14 119.8
C14 C15 C16 120.7(2)
C14 C15 H15 119.7
C16 C15 H15 119.7
C11 C16 C15 120.1(2)
C11 C16 H16 119.9
C15 C16 H16 119.9
C22 C21 C26 120.14(16)
C22 C21 N1 118.19(16)
C26 C21 N1 121.59(17)
C23 C22 C21 120.22(17)
C23 C22 H22 119.9
C21 C22 H22 119.9
C24 C23 C22 119.14(18)
C24 C23 H23 120.4
C22 C23 H23 120.4
C23 C24 C25 121.51(17)
C23 C24 Cl1 119.15(16)
C25 C24 Cl1 119.33(15)
C24 C25 C26 119.21(18)
C24 C25 H25 120.4
C26 C25 H25 120.4
C25 C26 C21 119.78(18)
C25 C26 H26 120.1
C21 C26 H26 120.1

loop_
_geom_bond_atom_site_label_1
_geom_bond_atom_site_label_2
_geom_bond_distance
Cl1 C24 1.7522(19)
C1 O1 1.224(3)
C1 N1 1.352(3)
C1 C11 1.500(3)
N1 C21 1.426(2)
N1 H1 0.88(3)
N2 O2 1.218(2)
N2 O3 1.229(3)
N2 C12 1.469(3)
C11 C16 1.390(3)
C11 C12 1.399(3)
C12 C13 1.379(3)
C13 C14 1.389(3)
C13 H13 0.9500
C14 C15 1.375(4)
C14 H14 0.9500
C15 C16 1.400(3)
C15 H15 0.9500
C16 H16 0.9500
C21 C22 1.392(3)
C21 C26 1.393(3)
C22 C23 1.386(3)
C22 H22 0.9500
C23 C24 1.384(3)
C23 H23 0.9500
C24 C25 1.386(3)
C25 C26 1.392(3)
C25 H25 0.9500
C26 H26 0.9500

loop_
_geom_hbond_atom_site_label_D
_geom_hbond_atom_site_label_H
_geom_hbond_atom_site_label_A
_geom_hbond_site_symmetry_A
_geom_hbond_distance_DH
_geom_hbond_distance_HA
_geom_hbond_distance_DA
_geom_hbond_angle_DHA
N1 H1 O1 1_556 0.88(3) 2.05(3) 2.874(2) 157(2)

loop_
_geom_torsion_atom_site_label_1
_geom_torsion_atom_site_label_2
_geom_torsion_atom_site_label_3
_geom_torsion_atom_site_label_4
_geom_torsion
O1 C1 N1 C21 2.6(3)
C11 C1 N1 C21 -175.00(16)
O1 C1 C11 C16 -128.4(2)
N1 C1 C11 C16 49.3(3)
O1 C1 C11 C12 42.6(3)
N1 C1 C11 C12 -139.74(19)
C16 C11 C12 C13 3.3(3)
C1 C11 C12 C13 -168.00(18)
C16 C11 C12 N2 -172.14(18)
C1 C11 C12 N2 16.5(3)
O2 N2 C12 C13 -137.1(2)
O3 N2 C12 C13 40.6(3)
O2 N2 C12 C11 38.6(3)
O3 N2 C12 C11 -143.7(2)
C11 C12 C13 C14 -3.1(3)
N2 C12 C13 C14 172.42(18)
C12 C13 C14 C15 0.9(3)
C13 C14 C15 C16 1.0(4)
C12 C11 C16 C15 -1.3(3)
C1 C11 C16 C15 170.0(2)
C14 C15 C16 C11 -0.8(4)
C1 N1 C21 C22 -147.03(19)
C1 N1 C21 C26 36.1(3)
C26 C21 C22 C23 0.2(3)
N1 C21 C22 C23 -176.74(17)
C21 C22 C23 C24 0.1(3)
C22 C23 C24 C25 -0.5(3)
C22 C23 C24 Cl1 178.17(15)
C23 C24 C25 C26 0.6(3)
Cl1 C24 C25 C26 -178.13(14)
C24 C25 C26 C21 -0.2(3)
C22 C21 C26 C25 -0.1(3)
N1 C21 C26 C25 176.67(17)

loop_
_cod_related_entry_id
_cod_related_entry_database
_cod_related_entry_code
1 ChemSpider 605763
